data_7710094
loop_
_publ_author_name
'Duan, Shuping'
'Xu, Ya'
'Zhou, Jian'
'Xiao, Zunhong'
'Zou, Hua-Hong'

_publ_section_title
;
 Rare examples of hybrid chalcogenoarsenate(III) incorporating trivalent
 vanadium complexes.
;
_journal_name_full 'Dalton transactions (Cambridge, England : 2003)'
_journal_paper_doi 10.1039/d2dt00251e
_journal_year 2022
_chemical_formula_moiety 'C6 H18 As N4 S3 V'
_chemical_formula_sum 'C6 H18 As N4 S3 V'
_chemical_formula_weight 368.28
_space_group_crystal_system orthorhombic
_space_group_IT_number 61
_space_group_name_Hall '-P 2ac 2ab'
_space_group_name_H-M_alt 'P b c a'
_atom_sites_solution_hydrogens geom
_audit_creation_method SHELXL-2014/7
_audit_update_record
;
2022-03-08 deposited with the CCDC.	2022-04-05 downloaded from the CCDC.
;
_cell_angle_alpha 90
_cell_angle_beta 90
_cell_angle_gamma 90
_cell_formula_units_Z 8
_cell_length_a 13.8766(19)
_cell_length_b 13.4769(18)
_cell_length_c 14.6208(19)
_cell_measurement_reflns_used 3248
_cell_measurement_temperature 296(2)
_cell_measurement_theta_max 27.16
_cell_measurement_theta_min 2.53
_cell_volume 2734.3(6)
_computing_cell_refinement 'Bruker SAINT'
_computing_data_collection 'Bruker APEX2'
_computing_data_reduction 'Bruker SAINT'
_computing_molecular_graphics 'Bruker SHELXTL'
_computing_publication_material 'Bruker SHELXTL'
_computing_structure_refinement 'SHELXL-2014 (Sheldrick 2014)'
_computing_structure_solution 'SHELXS-97 (Sheldrick 2008)'
_diffrn_ambient_temperature 296(2)
_diffrn_measured_fraction_theta_full 0.991
_diffrn_measured_fraction_theta_max 0.994
_diffrn_measurement_device_type 'Bruker APEX-II CCD'
_diffrn_measurement_method '\w scans'
_diffrn_radiation_type MoK\a
_diffrn_radiation_wavelength 0.71073
_diffrn_reflns_av_R_equivalents 0.0417
_diffrn_reflns_av_unetI/netI 0.0365
_diffrn_reflns_Laue_measured_fraction_full 0.991
_diffrn_reflns_Laue_measured_fraction_max 0.994
_diffrn_reflns_limit_h_max 18
_diffrn_reflns_limit_h_min -18
_diffrn_reflns_limit_k_max 17
_diffrn_reflns_limit_k_min -14
_diffrn_reflns_limit_l_max 19
_diffrn_reflns_limit_l_min -19
_diffrn_reflns_number 14572
_diffrn_reflns_point_group_measured_fraction_full 0.991
_diffrn_reflns_point_group_measured_fraction_max 0.994
_diffrn_reflns_theta_full 25.242
_diffrn_reflns_theta_max 28.274
_diffrn_reflns_theta_min 2.526
_exptl_absorpt_coefficient_mu 3.562
_exptl_absorpt_correction_T_max 0.753
_exptl_absorpt_correction_T_min 0.663
_exptl_absorpt_correction_type multi-scan
_exptl_absorpt_process_details 'SADABS 2014/5'
_exptl_crystal_colour red-black
_exptl_crystal_density_diffrn 1.788
_exptl_crystal_description BLOCK
_exptl_crystal_F_000 1488
_exptl_crystal_size_max 0.250
_exptl_crystal_size_mid 0.096
_exptl_crystal_size_min 0.071
_exptl_transmission_factor_max 0.772
_exptl_transmission_factor_min 0.661
_refine_diff_density_max 0.819
_refine_diff_density_min -0.458
_refine_diff_density_rms 0.107
_refine_ls_extinction_method none
_refine_ls_goodness_of_fit_ref 1.016
_refine_ls_hydrogen_treatment constr
_refine_ls_matrix_type full
_refine_ls_number_parameters 140
_refine_ls_number_reflns 3369
_refine_ls_number_restraints 23
_refine_ls_restrained_S_all 1.021
_refine_ls_R_factor_all 0.0557
_refine_ls_R_factor_gt 0.0356
_refine_ls_shift/su_max 0.000
_refine_ls_shift/su_mean 0.000
_refine_ls_structure_factor_coef Fsqd
_refine_ls_weighting_details 'w=1/[\s^2^(Fo^2^)+(0.0620P)^2^+0.5852P] where P=(Fo^2^+2Fc^2^)/3'
_refine_ls_weighting_scheme calc
_refine_ls_wR_factor_gt 0.0959
_refine_ls_wR_factor_ref 0.1075
_reflns_Friedel_coverage 0.000
_reflns_number_gt 2525
_reflns_number_total 3369
_reflns_threshold_expression 'I > 2\s(I)'
_cod_data_source_file d2dt00251e2.cif
_cod_data_source_block 1_CCDC1
_cod_database_code 7710094
_shelx_shelxl_version_number 2014/7
_shelx_space_group_comment
;
The symmetry employed for this shelxl refinement is uniquely defined
by the following loop, which should always be used as a source of
symmetry information in preference to the above space-group names.
They are only intended as comments.
;
_shelx_estimated_absorpt_t_min 0.238
_shelx_estimated_absorpt_t_max 0.598

loop_
_space_group_symop_operation_xyz
'x, y, z'
'-x+1/2, -y, z+1/2'
'-x, y+1/2, -z+1/2'
'x+1/2, -y+1/2, -z'
'-x, -y, -z'
'x-1/2, y, -z-1/2'
'x, -y-1/2, z-1/2'
'-x-1/2, y-1/2, z'

loop_
_atom_site_label
_atom_site_type_symbol
_atom_site_fract_x
_atom_site_fract_y
_atom_site_fract_z
_atom_site_U_iso_or_equiv
_atom_site_adp_type
_atom_site_occupancy
_atom_site_site_symmetry_order
_atom_site_calc_flag
_atom_site_refinement_flags_posn
_atom_site_refinement_flags_adp
_atom_site_refinement_flags_occupancy
_atom_site_disorder_assembly
_atom_site_disorder_group
As1 As 0.14841(3) 0.48815(3) 0.30190(2) 0.03943(13) Uani 1 1 d . . . . .
V1 V 0.02655(3) 0.31088(4) 0.36734(3) 0.02543(14) Uani 1 1 d . . . . .
S1 S 0.04360(7) 0.39046(7) 0.22336(5) 0.0391(2) Uani 1 1 d . . . . .
S2 S 0.16221(6) 0.39104(7) 0.42774(6) 0.0375(2) Uani 1 1 d . . . . .
S3 S 0.06656(9) 0.61861(7) 0.34624(6) 0.0522(3) Uani 1 1 d . . . . .
N1 N -0.06893(17) 0.4234(2) 0.41835(18) 0.0330(6) Uani 1 1 d D . . . .
H1A H -0.0653 0.4244 0.4791 0.040 Uiso 1 1 calc R U . . .
H1B H -0.0491 0.4822 0.3980 0.040 Uiso 1 1 calc R U . . .
N2 N -0.11370(19) 0.2465(2) 0.34184(19) 0.0381(7) Uani 1 1 d D . . . .
H2A H -0.1248 0.2312 0.2772 0.046 Uiso 0.226(12) 1 calc R U P A 1
H2B H -0.1071 0.2160 0.2813 0.046 Uiso 0.774(12) 1 calc R U P A 2
N3 N 0.0111(2) 0.2113(2) 0.48479(18) 0.0360(6) Uani 1 1 d . . . . .
H3 H 0.0214 0.2523 0.5393 0.043 Uiso 1 1 calc R U . . .
N4 N 0.1052(2) 0.1815(2) 0.32058(18) 0.0392(7) Uani 1 1 d . . . . .
H4A H 0.0756 0.1564 0.2718 0.047 Uiso 1 1 calc R U . . .
H4B H 0.1641 0.1999 0.3035 0.047 Uiso 1 1 calc R U . . .
C1 C -0.1691(3) 0.4092(4) 0.3918(4) 0.0835(16) Uani 1 1 d D U . . .
H1AA H -0.1805 0.4417 0.3336 0.100 Uiso 0.226(12) 1 calc R U P A 1
H1AB H -0.2107 0.4398 0.4370 0.100 Uiso 0.226(12) 1 calc R U P A 1
H1BC H -0.1929 0.4702 0.3646 0.100 Uiso 0.774(12) 1 calc R U P A 2
H1BD H -0.2070 0.3963 0.4462 0.100 Uiso 0.774(12) 1 calc R U P A 2
C2 C -0.1934(10) 0.3028(9) 0.3838(19) 0.0686(19) Uani 0.226(12) 1 d D U P A 1
H2C H -0.2069 0.2761 0.4441 0.082 Uiso 0.226(12) 1 calc R U P A 1
H2D H -0.2509 0.2954 0.3468 0.082 Uiso 0.226(12) 1 calc R U P A 1
C2' C -0.1836(4) 0.3281(5) 0.3271(6) 0.0686(19) Uani 0.774(12) 1 d D U P A 2
H2'A H -0.1768 0.3531 0.2653 0.082 Uiso 0.774(12) 1 calc R U P A 2
H2'B H -0.2486 0.3025 0.3337 0.082 Uiso 0.774(12) 1 calc R U P A 2
C3 C -0.1338(4) 0.1607(4) 0.4037(3) 0.0717(15) Uani 1 1 d . . . . .
H3A H -0.2029 0.1551 0.4128 0.086 Uiso 1 1 calc R U . . .
H3B H -0.1117 0.1001 0.3748 0.086 Uiso 1 1 calc R U . . .
C4 C -0.0867(3) 0.1710(4) 0.4928(3) 0.0599(12) Uani 1 1 d . . . . .
H4C H -0.0838 0.1066 0.5223 0.072 Uiso 1 1 calc R U . . .
H4D H -0.1249 0.2146 0.5312 0.072 Uiso 1 1 calc R U . . .
C5 C 0.0922(4) 0.1406(4) 0.4817(3) 0.0688(14) Uani 1 1 d . . . . .
H5A H 0.1492 0.1726 0.5061 0.083 Uiso 1 1 calc R U . . .
H5B H 0.0773 0.0845 0.5208 0.083 Uiso 1 1 calc R U . . .
C6 C 0.1132(4) 0.1043(3) 0.3903(3) 0.0616(12) Uani 1 1 d . . . . .
H6A H 0.0690 0.0509 0.3756 0.074 Uiso 1 1 calc R U . . .
H6B H 0.1780 0.0774 0.3893 0.074 Uiso 1 1 calc R U . . .

loop_
_atom_site_aniso_label
_atom_site_aniso_U_11
_atom_site_aniso_U_22
_atom_site_aniso_U_33
_atom_site_aniso_U_23
_atom_site_aniso_U_13
_atom_site_aniso_U_12
As1 0.0458(2) 0.0369(2) 0.0356(2) 0.00108(15) 0.00921(15) -0.00526(15)
V1 0.0258(2) 0.0267(3) 0.0237(3) -0.0002(2) 0.00106(19) 0.0016(2)
S1 0.0531(5) 0.0426(5) 0.0216(4) 0.0010(3) 0.0012(3) 0.0014(4)
S2 0.0332(4) 0.0380(5) 0.0412(5) 0.0018(4) -0.0091(3) -0.0003(3)
S3 0.0943(8) 0.0311(5) 0.0312(4) 0.0031(4) 0.0065(5) 0.0081(5)
N1 0.0317(13) 0.0337(15) 0.0334(13) -0.0087(12) 0.0012(11) 0.0024(12)
N2 0.0329(13) 0.0454(18) 0.0360(15) -0.0090(13) -0.0031(12) -0.0026(13)
N3 0.0431(15) 0.0349(16) 0.0300(14) 0.0027(12) 0.0061(12) 0.0051(13)
N4 0.0428(15) 0.0388(17) 0.0361(15) -0.0018(12) 0.0091(12) 0.0088(13)
C1 0.038(2) 0.087(4) 0.125(4) -0.053(3) -0.025(2) 0.025(2)
C2 0.035(2) 0.071(3) 0.101(4) -0.039(3) -0.025(3) 0.013(2)
C2' 0.035(2) 0.071(3) 0.101(4) -0.039(3) -0.025(3) 0.013(2)
C3 0.077(3) 0.089(4) 0.049(3) 0.001(2) 0.005(2) -0.043(3)
C4 0.064(3) 0.062(3) 0.054(2) 0.013(2) 0.008(2) -0.021(2)
C5 0.082(3) 0.072(3) 0.052(2) 0.021(2) 0.010(2) 0.040(3)
C6 0.082(3) 0.048(3) 0.056(2) 0.008(2) 0.010(2) 0.035(2)

loop_
_atom_type_symbol
_atom_type_description
_atom_type_scat_dispersion_real
_atom_type_scat_dispersion_imag
_atom_type_scat_source
C C 0.0033 0.0016 'International Tables Vol C Tables 4.2.6.8 and 6.1.1.4'
H H 0.0000 0.0000 'International Tables Vol C Tables 4.2.6.8 and 6.1.1.4'
N N 0.0061 0.0033 'International Tables Vol C Tables 4.2.6.8 and 6.1.1.4'
O O 0.0106 0.0060 'International Tables Vol C Tables 4.2.6.8 and 6.1.1.4'
S S 0.1246 0.1234 'International Tables Vol C Tables 4.2.6.8 and 6.1.1.4'
V V 0.3005 0.5294 'International Tables Vol C Tables 4.2.6.8 and 6.1.1.4'
As As 0.0499 2.0058 'International Tables Vol C Tables 4.2.6.8 and 6.1.1.4'

loop_
_geom_angle_atom_site_label_1
_geom_angle_atom_site_label_2
_geom_angle_atom_site_label_3
_geom_angle
_geom_angle_site_symmetry_1
_geom_angle_site_symmetry_3
_geom_angle_publ_flag
S3 As1 S2 105.49(4) . . ?
S3 As1 S1 106.41(4) . . ?
S2 As1 S1 97.45(3) . . ?
N1 V1 N2 77.77(10) . . ?
N1 V1 N4 171.19(11) . . ?
N2 V1 N4 94.33(12) . . ?
N1 V1 N3 95.74(11) . . ?
N2 V1 N3 78.54(11) . . ?
N4 V1 N3 78.68(11) . . ?
N1 V1 S2 92.24(7) . . ?
N2 V1 S2 166.57(8) . . ?
N4 V1 S2 94.90(9) . . ?
N3 V1 S2 93.76(8) . . ?
N1 V1 S1 92.89(8) . . ?
N2 V1 S1 96.78(8) . . ?
N4 V1 S1 91.93(8) . . ?
N3 V1 S1 169.05(9) . . ?
S2 V1 S1 92.63(4) . . ?
As1 S1 V1 82.96(3) . . ?
As1 S2 V1 83.82(3) . . ?
C1 N1 V1 113.8(2) . . ?
C1 N1 H1A 108.8 . . ?
V1 N1 H1A 108.8 . . ?
C1 N1 H1B 108.8 . . ?
V1 N1 H1B 108.8 . . ?
H1A N1 H1B 107.7 . . ?
C2 N2 C3 90.4(9) . . ?
C2' N2 C3 122.7(5) . . ?
C2 N2 V1 113.3(6) . . ?
C2' N2 V1 108.4(3) . . ?
C3 N2 V1 112.0(2) . . ?
C2 N2 H2A 113.1 . . ?
C3 N2 H2A 113.1 . . ?
V1 N2 H2A 113.1 . . ?
C2' N2 H2B 103.9 . . ?
C3 N2 H2B 103.9 . . ?
V1 N2 H2B 103.9 . . ?
C4 N3 C5 117.9(4) . . ?
C4 N3 V1 112.3(2) . . ?
C5 N3 V1 107.3(2) . . ?
C4 N3 H3 106.2 . . ?
C5 N3 H3 106.2 . . ?
V1 N3 H3 106.2 . . ?
C6 N4 V1 113.0(2) . . ?
C6 N4 H4A 109.0 . . ?
V1 N4 H4A 109.0 . . ?
C6 N4 H4B 109.0 . . ?
V1 N4 H4B 109.0 . . ?
H4A N4 H4B 107.8 . . ?
N1 C1 C2' 113.8(4) . . ?
N1 C1 C2 111.5(8) . . ?
N1 C1 H1AA 109.3 . . ?
C2 C1 H1AA 109.3 . . ?
N1 C1 H1AB 109.3 . . ?
C2 C1 H1AB 109.3 . . ?
H1AA C1 H1AB 108.0 . . ?
N1 C1 H1BC 108.8 . . ?
C2' C1 H1BC 108.8 . . ?
N1 C1 H1BD 108.8 . . ?
C2' C1 H1BD 108.8 . . ?
H1BC C1 H1BD 107.7 . . ?
N2 C2 C1 111.2(8) . . ?
N2 C2 H2C 109.4 . . ?
C1 C2 H2C 109.4 . . ?
N2 C2 H2D 109.4 . . ?
C1 C2 H2D 109.4 . . ?
H2C C2 H2D 108.0 . . ?
C1 C2' N2 111.8(4) . . ?
C1 C2' H2'A 109.3 . . ?
N2 C2' H2'A 109.3 . . ?
C1 C2' H2'B 109.3 . . ?
N2 C2' H2'B 109.3 . . ?
H2'A C2' H2'B 107.9 . . ?
C4 C3 N2 112.4(4) . . ?
C4 C3 H3A 109.1 . . ?
N2 C3 H3A 109.1 . . ?
C4 C3 H3B 109.1 . . ?
N2 C3 H3B 109.1 . . ?
H3A C3 H3B 107.8 . . ?
C3 C4 N3 112.2(3) . . ?
C3 C4 H4C 109.2 . . ?
N3 C4 H4C 109.2 . . ?
C3 C4 H4D 109.2 . . ?
N3 C4 H4D 109.2 . . ?
H4C C4 H4D 107.9 . . ?
C6 C5 N3 113.5(3) . . ?
C6 C5 H5A 108.9 . . ?
N3 C5 H5A 108.9 . . ?
C6 C5 H5B 108.9 . . ?
N3 C5 H5B 108.9 . . ?
H5A C5 H5B 107.7 . . ?
C5 C6 N4 112.8(3) . . ?
C5 C6 H6A 109.0 . . ?
N4 C6 H6A 109.0 . . ?
C5 C6 H6B 109.0 . . ?
N4 C6 H6B 109.0 . . ?
H6A C6 H6B 107.8 . . ?

loop_
_geom_bond_atom_site_label_1
_geom_bond_atom_site_label_2
_geom_bond_distance
_geom_bond_site_symmetry_2
_geom_bond_publ_flag
As1 S3 2.1912(11) . ?
As1 S2 2.2660(10) . ?
As1 S1 2.2732(10) . ?
V1 N1 2.148(3) . ?
V1 N2 2.163(3) . ?
V1 N4 2.168(3) . ?
V1 N3 2.190(3) . ?
V1 S2 2.3432(10) . ?
V1 S1 2.3744(10) . ?
N1 C1 1.456(4) . ?
N1 H1A 0.8900 . ?
N1 H1B 0.8900 . ?
N2 C2 1.475(9) . ?
N2 C2' 1.482(6) . ?
N2 C3 1.495(6) . ?
N2 H2A 0.9800 . ?
N2 H2B 0.9800 . ?
N3 C4 1.467(5) . ?
N3 C5 1.475(5) . ?
N3 H3 0.9800 . ?
N4 C6 1.460(5) . ?
N4 H4A 0.8900 . ?
N4 H4B 0.8900 . ?
C1 C2' 1.460(6) . ?
C1 C2 1.478(10) . ?
C1 H1AA 0.9700 . ?
C1 H1AB 0.9700 . ?
C1 H1BC 0.9700 . ?
C1 H1BD 0.9700 . ?
C2 H2C 0.9700 . ?
C2 H2D 0.9700 . ?
C2' H2'A 0.9700 . ?
C2' H2'B 0.9700 . ?
C3 C4 1.464(6) . ?
C3 H3A 0.9700 . ?
C3 H3B 0.9700 . ?
C4 H4C 0.9700 . ?
C4 H4D 0.9700 . ?
C5 C6 1.452(6) . ?
C5 H5A 0.9700 . ?
C5 H5B 0.9700 . ?
C6 H6A 0.9700 . ?
C6 H6B 0.9700 . ?
